data_4323200
loop_
_publ_author_name
'Iosu Unamuno'
'Juan M. Guti\'errez-Zorrilla'
'Antonio Luque'
'Pascual Rom\'an'
'Luis Lezama'
'Rafael Calvo'
'Te\'ofilo Rojo'

_publ_contact_author
;
 Juan M. Gutierrez-Zorrilla, Departamento de Quimica Inorganica.
 Facultad de Ciencias Universidad del Pais Vasco,  Apdo. 644,
 E-48080 Bilbao, Spain
;
_publ_contact_author_email qipguloj@lg.ehu.es
_publ_contact_author_fax '+34-94-464 85 00'
_publ_contact_author_phone '+34-94-464 77 00 ext 2450'
_publ_section_title
;
 Ion-Pair Charge-Transfer Complexes Based on
 (o-Phenylenebis(oxamato))cuprate(II) and Cyclic Diquaternary Cations of
 1,10-Phenanthroline and 2,2'-Bipyridine: Synthesis, Crystal Structure,
 and Physical Properties
;
_journal_name_full 'Inorganic Chemistry'
_journal_page_first 6452
_journal_page_last 6460
_journal_paper_doi 10.1021/ic9805224
_journal_volume 37
_journal_year 1998
_chemical_compound_source 'aqueous synthesis'
_chemical_formula_structural 'C14 H12 N2, C10 H4 Cu1 N2 O6 , 3(H2 O)'
_chemical_formula_sum 'C24 H22 Cu N4 O9'
_chemical_formula_weight 574.005
_chemical_name_systematic
;
?
;
_space_group_IT_number 2
_symmetry_cell_setting triclinic
_symmetry_space_group_name_Hall '-P 1'
_symmetry_space_group_name_H-M 'P -1'
_atom_sites_solution_hydrogens difmap
_atom_sites_solution_primary direct
_atom_sites_solution_secondary difmap
_audit_creation_date 25-MAY-98
_audit_creation_method SHELXL
_cell_angle_alpha 107.786(8)
_cell_angle_beta 94.79(1)
_cell_angle_gamma 104.16(1)
_cell_formula_units_Z 2
_cell_length_a 7.3216(13)
_cell_length_b 10.1756(9)
_cell_length_c 16.4890(16)
_cell_measurement_reflns_used 25
_cell_measurement_temperature 295(1)
_cell_measurement_theta_max 13
_cell_measurement_theta_min 9
_cell_volume 1117.4(3)
_computing_cell_refinement 'local programs'
_computing_data_collection 'CAD4 programs'
_computing_data_reduction 'XRAY-76 (Stewart, 1976)'
_computing_molecular_graphics 'PLATON (Spek, 1990)'
_computing_structure_refinement 'XRAY-76 (Stewart, 1976)'
_computing_structure_solution 'DIRDIF-92 (Beurskens, 1992)'
_diffrn_ambient_temperature 295(1)
_diffrn_measurement_device 'Enraf nonius CAD4 diffractometer'
_diffrn_measurement_method '\w/2\q mode'
_diffrn_radiation_monochromator graphite
_diffrn_radiation_source 'x-ray tube'
_diffrn_radiation_type MoK\a
_diffrn_radiation_wavelength 0.71069
_diffrn_reflns_limit_h_max 10
_diffrn_reflns_limit_h_min 0
_diffrn_reflns_limit_k_max 13
_diffrn_reflns_limit_k_min -14
_diffrn_reflns_limit_l_max 22
_diffrn_reflns_limit_l_min -23
_diffrn_reflns_number 6735
_diffrn_reflns_theta_max 30
_diffrn_reflns_theta_min 1
_diffrn_standards_interval_count 98
_diffrn_standards_interval_time 3600
_diffrn_standards_number 2
_exptl_absorpt_coefficient_mu 1.05
_exptl_absorpt_correction_T_max 1.262
_exptl_absorpt_correction_T_min 0.705
_exptl_absorpt_correction_type 'empirical (Walker and Stuart, 1989)'
_exptl_crystal_colour dark-red
_exptl_crystal_density_diffrn 1.706
_exptl_crystal_density_meas 1.68(3)
_exptl_crystal_density_method 'flotation CCl4:CHBr3'
_exptl_crystal_description prismatic
_exptl_crystal_F_000 590
_exptl_crystal_size_max 0.70
_exptl_crystal_size_mid 0.40
_exptl_crystal_size_min 0.20
_refine_diff_density_max 1.11
_refine_diff_density_min -0.87
_refine_ls_extinction_method none
_refine_ls_goodness_of_fit_all 1.76
_refine_ls_hydrogen_treatment refall
_refine_ls_matrix_type full
_refine_ls_number_parameters 431
_refine_ls_number_reflns 6521
_refine_ls_R_factor_all 0.045
_refine_ls_R_factor_obs 0.033
_refine_ls_shift/esd_max 0.20
_refine_ls_shift/esd_mean 0.01
_refine_ls_structure_factor_coef Fsqd
_refine_ls_weighting_scheme 'PESOS (Martinez-Ripoll, 1975)'
_refine_ls_wR_factor_all 0.047
_refine_ls_wR_factor_obs 0.041
_reflns_number_observed 5332
_reflns_number_total 6521
_reflns_observed_criterion I>3sigma(I)
_cod_data_source_file ic9805224_1.cif
_cod_data_source_block compound1
_cod_original_formula_sum 'C24 H22 Cu1 N4 O9'
_cod_database_code 4323200

loop_
_symmetry_equiv_pos_as_xyz
x,y,z
-x,-y,-z

loop_
_atom_site_aniso_label
_atom_site_aniso_U_11
_atom_site_aniso_U_22
_atom_site_aniso_U_33
_atom_site_aniso_U_23
_atom_site_aniso_U_13
_atom_site_aniso_U_12
Cu1 0.0277(1) 0.0289(1) 0.0247(1) 0.0104(1) 0.0042(1) 0.0063(1)
O1 0.0318(6) 0.0344(6) 0.0290(5) 0.0113(4) 0.0029(4) 0.0073(4)
O2 0.0382(6) 0.0370(6) 0.0337(6) 0.0149(5) 0.0054(5) 0.0019(5)
O3 0.0620(9) 0.0400(7) 0.0366(7) 0.0202(6) 0.0030(6) -0.0012(6)
O4 0.0477(8) 0.0563(8) 0.0290(6) 0.0174(6) 0.0086(5) 0.0108(6)
O5 0.0492(8) 0.0454(7) 0.0319(6) 0.0181(5) -0.0024(5) 0.0080(6)
O6 0.0534(9) 0.0565(9) 0.0457(8) 0.0289(7) 0.0082(7) -0.0042(7)
N1 0.0291(6) 0.0274(6) 0.0271(6) 0.0094(5) 0.0050(5) 0.0090(5)
N2 0.0293(6) 0.0332(6) 0.0256(6) 0.0098(5) 0.0047(5) 0.0079(5)
C1 0.0316(7) 0.0269(7) 0.0293(7) 0.0118(5) 0.0056(5) 0.0126(6)
C2 0.0271(7) 0.0374(8) 0.0293(7) 0.0147(6) 0.0075(5) 0.0148(6)
C3 0.0295(7) 0.0314(7) 0.0282(7) 0.0111(6) 0.0037(5) 0.0141(6)
C4 0.0296(7) 0.0389(8) 0.0353(8) 0.0182(7) 0.0079(6) 0.0110(6)
C5 0.0223(6) 0.0281(7) 0.0275(6) 0.0069(5) 0.0053(5) 0.0118(5)
C6 0.0264(7) 0.0281(7) 0.0385(8) 0.0105(6) 0.0078(6) 0.0119(5)
C7 0.0236(7) 0.0296(7) 0.0457(9) 0.0062(7) 0.0047(6) 0.0095(6)
C8 0.0270(7) 0.0391(8) 0.0346(8) 0.0011(7) 0.0009(6) 0.0113(6)
C9 0.0275(7) 0.0421(8) 0.0282(7) 0.0077(6) 0.0049(6) 0.0131(6)
C10 0.0230(6) 0.0309(7) 0.0273(7) 0.0075(5) 0.0066(5) 0.0113(5)
N101 0.0351(7) 0.0301(6) 0.0312(6) 0.0118(5) 0.0107(5) 0.0162(5)
N112 0.0289(6) 0.0358(7) 0.0296(6) 0.0080(5) 0.0028(5) 0.0177(5)
C102 0.0417(9) 0.0330(8) 0.0488(10) 0.0163(7) 0.0166(8) 0.0145(7)
C103 0.0407(9) 0.0335(9) 0.0517(11) 0.0074(8) 0.0078(8) 0.0082(7)
C104 0.0354(8) 0.0396(9) 0.0366(9) 0.0031(7) 0.0007(7) 0.0129(7)
C105 0.0283(7) 0.0353(8) 0.0289(7) 0.0082(6) 0.0049(5) 0.0166(6)
C106 0.0262(6) 0.0295(7) 0.0279(7) 0.0103(5) 0.0081(5) 0.0163(5)
C107 0.0244(6) 0.0310(7) 0.0274(6) 0.0089(5) 0.0059(5) 0.0166(5)
C108 0.0235(6) 0.0335(7) 0.0372(8) 0.0147(6) 0.0094(6) 0.0166(6)
C109 0.0292(8) 0.0347(8) 0.0543(10) 0.0183(8) 0.0127(7) 0.0146(6)
C110 0.0290(8) 0.0341(8) 0.0558(11) 0.0066(8) 0.0054(7) 0.0111(7)
C111 0.0283(7) 0.0415(9) 0.0375(9) 0.0026(7) -0.0001(6) 0.0151(7)
C113 0.0352(8) 0.0456(9) 0.0363(8) 0.0223(7) 0.0113(6) 0.0201(7)
C114 0.0352(8) 0.0483(9) 0.0264(7) 0.0131(7) 0.0054(6) 0.0200(7)
C115 0.0519(10) 0.0453(10) 0.0298(8) 0.0149(7) 0.0014(7) 0.0246(8)
C116 0.0554(11) 0.0424(9) 0.0289(8) 0.0164(7) 0.0135(7) 0.0207(8)
O01W 0.0464(9) 0.0910(14) 0.0412(8) 0.0267(9) 0.0139(7) 0.0196(9)
O02W 0.0513(9) 0.0510(9) 0.0666(11) 0.0017(8) -0.0088(8) 0.0162(8)
O03W 0.0541(10) 0.0681(11) 0.0711(12) 0.0370(10) 0.0286(9) 0.0250(9)

loop_
_atom_site_label
_atom_site_fract_x
_atom_site_fract_y
_atom_site_fract_z
_atom_site_U_iso_or_equiv
_atom_site_thermal_displace_type
_atom_site_occupancy
_atom_site_calc_flag
_atom_site_refinement_flags
_atom_site_disorder_group
Cu1 0.09473(3) 0.43154(2) 0.34512(1) 0.0271(1) Uani 1 d . .
O1 0.19102(17) 0.47305(14) 0.46793(8) 0.0321(3) Uani 1 d . .
O2 0.24800(19) 0.58468(15) 0.31016(9) 0.0373(3) Uani 1 d . .
O3 -0.1547(3) 0.15051(17) 0.45199(10) 0.0477(4) Uani 1 d . .
O4 0.0342(2) 0.37561(18) 0.09371(9) 0.0442(4) Uani 1 d . .
O5 0.1284(2) 0.38080(16) 0.57192(9) 0.0426(4) Uani 1 d . .
O6 0.3010(3) 0.63367(19) 0.19083(11) 0.0528(5) Uani 1 d . .
N1 -0.05727(19) 0.25553(14) 0.35132(9) 0.0276(3) Uani 1 d . .
N2 -0.0191(2) 0.34825(16) 0.22506(9) 0.0296(3) Uani 1 d . .
C1 -0.0558(2) 0.24565(17) 0.42950(10) 0.0279(4) Uani 1 d . .
C2 0.0627(2) 0.41313(19) 0.17359(10) 0.0292(4) Uani 1 d . .
C3 0.0998(2) 0.37698(17) 0.49602(10) 0.0285(4) Uani 1 d . .
C4 0.2173(2) 0.5558(2) 0.22781(11) 0.0329(4) Uani 1 d . .
C5 -0.1704(2) 0.15956(16) 0.27323(10) 0.0256(4) Uani 1 d . .
C6 -0.2929(2) 0.02323(17) 0.25984(11) 0.0303(4) Uani 1 d . .
C7 -0.3942(2) -0.06058(18) 0.17752(13) 0.0342(4) Uani 1 d . .
C8 -0.3768(2) -0.0087(2) 0.10892(12) 0.0362(4) Uani 1 d . .
C9 -0.2559(2) 0.1275(2) 0.12112(11) 0.0330(4) Uani 1 d . .
C10 -0.1503(2) 0.21145(17) 0.20270(10) 0.0268(4) Uani 1 d . .
N101 0.0399(2) -0.15554(15) 0.29017(9) 0.0302(4) Uani 1 d . .
N112 0.3384(2) 0.10377(16) 0.35788(9) 0.0307(4) Uani 1 d . .
C102 -0.0944(3) -0.2821(2) 0.25817(14) 0.0393(5) Uani 1 d . .
C103 -0.1674(3) -0.3424(2) 0.17076(15) 0.0441(6) Uani 1 d . .
C104 -0.1034(3) -0.2700(2) 0.11644(13) 0.0394(5) Uani 1 d . .
C105 0.0361(2) -0.13529(18) 0.14935(10) 0.0300(4) Uani 1 d . .
C106 0.1095(2) -0.08047(16) 0.23808(10) 0.0259(4) Uani 1 d . .
C107 0.2499(2) 0.05588(17) 0.27356(10) 0.0261(4) Uani 1 d . .
C108 0.2997(2) 0.13984(18) 0.22099(11) 0.0289(4) Uani 1 d . .
C109 0.4328(3) 0.2766(2) 0.25963(14) 0.0372(5) Uani 1 d . .
C110 0.5097(3) 0.3243(2) 0.34542(15) 0.0414(5) Uani 1 d . .
C111 0.4640(3) 0.2338(2) 0.39344(13) 0.0377(5) Uani 1 d . .
C113 0.2200(3) 0.0823(2) 0.13098(12) 0.0351(5) Uani 1 d . .
C114 0.0972(3) -0.0509(2) 0.09666(11) 0.0350(5) Uani 1 d . .
C115 0.3074(3) -0.0016(2) 0.40466(12) 0.0401(5) Uani 1 d . .
C116 0.1013(3) -0.0874(2) 0.38446(12) 0.0395(5) Uani 1 d . .
O01W 0.7238(3) 0.3783(3) 0.98089(12) 0.0581(6) Uani 1 d . .
O02W 0.3995(3) 0.2280(2) 0.59852(14) 0.0615(6) Uani 1 d . .
O03W 0.4426(3) 0.3597(2) 0.07893(14) 0.0587(6) Uani 1 d . .
H6 -0.305(4) -0.006(3) 0.3083(17) 0.014(5) Uiso 1 d . .
H7 -0.478(4) -0.151(3) 0.169(2) 0.025(7) Uiso 1 d . .
H8 -0.440(4) -0.067(3) 0.0547(19) 0.020(6) Uiso 1 d . .
H9 -0.246(4) 0.163(3) 0.0744(17) 0.014(5) Uiso 1 d . .
H1151 0.345(4) 0.048(3) 0.465(2) 0.024(7) Uiso 1 d . .
H1152 0.389(4) -0.059(3) 0.3870(19) 0.023(6) Uiso 1 d . .
H1161 0.021(4) -0.024(3) 0.4067(18) 0.018(6) Uiso 1 d . .
H1162 0.088(5) -0.164(3) 0.409(2) 0.029(7) Uiso 1 d . .
H102 -0.137(5) -0.327(4) 0.297(2) 0.031(7) Uiso 1 d . .
H103 -0.261(4) -0.432(3) 0.149(2) 0.025(7) Uiso 1 d . .
H104 -0.143(5) -0.307(4) 0.060(2) 0.028(7) Uiso 1 d . .
H109 0.467(5) 0.333(4) 0.227(2) 0.028(7) Uiso 1 d . .
H110 0.599(4) 0.415(3) 0.3722(17) 0.015(5) Uiso 1 d . .
H111 0.509(4) 0.255(3) 0.450(2) 0.025(7) Uiso 1 d . .
H113 0.258(4) 0.142(3) 0.0974(19) 0.024(6) Uiso 1 d . .
H114 0.050(4) -0.089(3) 0.0379(19) 0.018(6) Uiso 1 d . .
H11 0.826(6) 0.381(4) 1.007(2) 0.038(9) Uiso 1 d . .
H12 0.742(5) 0.387(4) 0.937(3) 0.037(8) Uiso 1 d . .
H21 0.505(6) 0.289(4) 0.631(3) 0.039(9) Uiso 1 d . .
H22 0.338(6) 0.279(4) 0.592(2) 0.041(9) Uiso 1 d . .
H31 0.513(5) 0.366(4) 0.044(2) 0.032(8) Uiso 1 d . .
H32 0.381(7) 0.413(6) 0.077(3) 0.065(1) Uiso 1 d . .

loop_
_atom_type_symbol
_atom_type_description
_atom_type_scat_dispersion_real
_atom_type_scat_dispersion_imag
_atom_type_scat_source
O O 0.0106 0.0060 'International Tables Vol C Tables 4.2.6.8 and 6.1.1.4'
N N 0.0061 0.0033 'International Tables Vol C Tables 4.2.6.8 and 6.1.1.4'
Cu Cu 0.3201 1.2651 'International Tables Vol C Tables 4.2.6.8 and 6.1.1.4'
H H 0.0000 0.0000 'International Tables Vol C Tables 4.2.6.8 and 6.1.1.4'
C C 0.0033 0.0016 'International Tables Vol C Tables 4.2.6.8 and 6.1.1.4'

loop_
_geom_angle_atom_site_label_1
_geom_angle_atom_site_label_2
_geom_angle_atom_site_label_3
_geom_angle
_geom_angle_site_symmetry_1
_geom_angle_site_symmetry_2
_geom_angle_site_symmetry_3
_geom_angle_publ_flag
O1 Cu1 O2 107.37(6) . . . ?
O1 Cu1 N1 84.37(6) . . . ?
O1 Cu1 N2 167.36(7) . . . ?
O2 Cu1 N1 166.33(6) . . . ?
O2 Cu1 N2 84.28(6) . . . ?
N1 Cu1 N2 83.49(7) . . . ?
Cu1 O1 C3 111.58(11) . . . ?
Cu1 O2 C4 112.20(13) . . . ?
Cu1 N1 C1 116.08(12) . . . ?
Cu1 N1 C5 115.01(11) . . . ?
Cu1 N2 C2 115.67(12) . . . ?
Cu1 N2 C10 114.23(11) . . . ?
C1 N1 C5 128.57(15) . . . ?
C2 N2 C10 128.63(14) . . . ?
O3 C1 N1 128.83(16) . . . ?
O3 C1 C3 121.34(15) . . . ?
N1 C1 C3 109.82(14) . . . ?
O4 C2 N2 129.82(18) . . . ?
O4 C2 C4 119.88(17) . . . ?
N2 C2 C4 110.29(14) . . . ?
O1 C3 O5 124.23(16) . . . ?
O1 C3 C1 117.30(14) . . . ?
O5 C3 C1 118.47(16) . . . ?
O2 C4 O6 123.90(19) . . . ?
O2 C4 C2 116.93(16) . . . ?
O6 C4 C2 119.17(16) . . . ?
N1 C5 C6 126.58(15) . . . ?
N1 C5 C10 113.69(14) . . . ?
C6 C5 C10 119.73(15) . . . ?
C5 C6 C7 119.67(16) . . . ?
C6 C7 C8 120.53(17) . . . ?
C7 C8 C9 120.64(17) . . . ?
C8 C9 C10 119.55(17) . . . ?
N2 C10 C5 113.57(14) . . . ?
N2 C10 C9 126.56(16) . . . ?
C5 C10 C9 119.87(16) . . . ?
C5 C6 H6 117.1(18) . . . ?
C7 C6 H6 123.2(18) . . . ?
C6 C7 H7 119.5(19) . . . ?
C8 C7 H7 120.0(19) . . . ?
C7 C8 H8 119(2) . . . ?
C9 C8 H8 120(2) . . . ?
C8 C9 H9 120.3(18) . . . ?
C10 C9 H9 120.1(18) . . . ?
C102 N101 C106 121.41(15) . . . ?
C102 N101 C116 119.74(16) . . . ?
C106 N101 C116 118.55(15) . . . ?
C107 N112 C111 121.31(16) . . . ?
C107 N112 C115 117.05(15) . . . ?
C111 N112 C115 121.21(15) . . . ?
N101 C102 C103 121.08(19) . . . ?
C102 C103 C104 119.4(2) . . . ?
C103 C104 C105 120.22(19) . . . ?
C104 C105 C106 118.22(16) . . . ?
C104 C105 C114 122.37(16) . . . ?
C106 C105 C114 119.33(16) . . . ?
N101 C106 C105 119.61(15) . . . ?
N101 C106 C107 120.68(14) . . . ?
C105 C106 C107 119.66(15) . . . ?
N112 C107 C106 120.38(15) . . . ?
N112 C107 C108 120.05(16) . . . ?
C106 C107 C108 119.56(14) . . . ?
C107 C108 C109 117.68(16) . . . ?
C107 C108 C113 119.36(17) . . . ?
C109 C108 C113 122.92(18) . . . ?
C108 C109 C110 120.51(19) . . . ?
C109 C110 C111 119.5(2) . . . ?
N112 C111 C110 120.72(19) . . . ?
C108 C113 C114 120.62(18) . . . ?
C105 C114 C113 121.17(16) . . . ?
N112 C115 C116 110.08(16) . . . ?
N101 C116 C115 110.02(16) . . . ?
N101 C102 H102 117(2) . . . ?
C103 C102 H102 122(2) . . . ?
C102 C103 H103 120.2(19) . . . ?
C104 C103 H103 120.4(19) . . . ?
C103 C104 H104 122(3) . . . ?
C105 C104 H104 118(3) . . . ?
C108 C109 H109 119(2) . . . ?
C110 C109 H109 120(2) . . . ?
C109 C110 H110 121.7(17) . . . ?
C111 C110 H110 118.7(17) . . . ?
N112 C111 H111 113(2) . . . ?
C110 C111 H111 126(2) . . . ?
C108 C113 H113 116.9(18) . . . ?
C114 C113 H113 122.5(18) . . . ?
C105 C114 H114 118.6(19) . . . ?
C113 C114 H114 120.2(19) . . . ?
N112 C115 H1151 109.6(19) . . . ?
N112 C115 H1152 106.2(19) . . . ?
C116 C115 H1151 110.3(19) . . . ?
C116 C115 H1152 112.6(19) . . . ?
H1151 C115 H1152 108(3) . . . ?
N101 C116 H1161 108.5(16) . . . ?
N101 C116 H1162 107.4(18) . . . ?
C115 C116 H1161 110.1(18) . . . ?
C115 C116 H1162 108(2) . . . ?
H1161 C116 H1162 112(3) . . . ?
H11 O01W H12 108(4) . . . ?
H21 O02W H22 103(4) . . . ?
H31 O03W H32 105(5) . . . ?

loop_
_geom_bond_atom_site_label_1
_geom_bond_atom_site_label_2
_geom_bond_distance
_geom_bond_site_symmetry_1
_geom_bond_site_symmetry_2
_geom_bond_publ_flag
Cu1 O1 1.9671(13) . . ?
Cu1 O2 1.9548(16) . . ?
Cu1 N1 1.9006(15) . . ?
Cu1 N2 1.9198(15) . . ?
O1 C3 1.275(2) . . ?
O2 C4 1.286(2) . . ?
O3 C1 1.233(3) . . ?
O4 C2 1.238(2) . . ?
O5 C3 1.239(2) . . ?
O6 C4 1.223(3) . . ?
N1 C1 1.323(2) . . ?
N1 C5 1.398(2) . . ?
N2 C2 1.322(2) . . ?
N2 C10 1.403(2) . . ?
C1 C3 1.561(2) . . ?
C2 C4 1.556(3) . . ?
C5 C6 1.396(2) . . ?
C5 C10 1.421(2) . . ?
C6 C7 1.391(3) . . ?
C7 C8 1.389(3) . . ?
C8 C9 1.394(3) . . ?
C9 C10 1.392(2) . . ?
C6 H6 0.94(3) . . ?
C7 H7 0.93(3) . . ?
C8 H8 0.92(3) . . ?
C9 H9 0.95(3) . . ?
N101 C102 1.335(3) . . ?
N101 C106 1.365(2) . . ?
N101 C116 1.474(2) . . ?
N112 C107 1.368(2) . . ?
N112 C111 1.334(3) . . ?
N112 C115 1.487(3) . . ?
C102 C103 1.382(3) . . ?
C103 C104 1.367(3) . . ?
C104 C105 1.409(3) . . ?
C105 C106 1.401(2) . . ?
C105 C114 1.423(3) . . ?
C106 C107 1.425(2) . . ?
C107 C108 1.403(2) . . ?
C108 C109 1.408(3) . . ?
C108 C113 1.429(3) . . ?
C109 C110 1.367(3) . . ?
C110 C111 1.388(3) . . ?
C113 C114 1.348(3) . . ?
C115 C116 1.498(3) . . ?
C102 H102 0.93(4) . . ?
C103 H103 0.94(3) . . ?
C104 H104 0.88(3) . . ?
C109 H109 0.91(4) . . ?
C110 H110 0.94(3) . . ?
C111 H111 0.90(3) . . ?
C113 H113 0.95(3) . . ?
C114 H114 0.93(3) . . ?
C115 H1151 0.95(3) . . ?
C115 H1152 0.94(3) . . ?
C116 H1161 0.99(3) . . ?
C116 H1162 0.97(3) . . ?
O01W H11 0.82(4) . . ?
O01W H12 0.77(5) . . ?
O02W H21 0.87(5) . . ?
O02W H22 0.79(4) . . ?
O03W H31 0.81(4) . . ?
O03W H32 0.79(6) . . ?

loop_
_geom_torsion_atom_site_label_1
_geom_torsion_atom_site_label_2
_geom_torsion_atom_site_label_3
_geom_torsion_atom_site_label_4
_geom_torsion
_geom_torsion_site_symmetry_1
_geom_torsion_site_symmetry_2
_geom_torsion_site_symmetry_3
_geom_torsion_site_symmetry_4
_geom_torsion_publ_flag
O2 Cu1 O1 C3 -179.29(11) . . . . ?
N1 Cu1 O1 C3 -6.45(12) . . . . ?
O1 Cu1 O2 C4 169.55(12) . . . . ?
N2 Cu1 O2 C4 -5.43(13) . . . . ?
O1 Cu1 N1 C1 8.86(12) . . . . ?
O1 Cu1 N1 C5 -177.21(12) . . . . ?
N2 Cu1 N1 C1 -174.68(13) . . . . ?
N2 Cu1 N1 C5 -0.75(11) . . . . ?
O2 Cu1 N2 C2 7.65(13) . . . . ?
O2 Cu1 N2 C10 175.01(13) . . . . ?
N1 Cu1 N2 C2 -166.23(14) . . . . ?
N1 Cu1 N2 C10 1.14(12) . . . . ?
Cu1 O1 C3 O5 -177.40(14) . . . . ?
Cu1 O1 C3 C1 3.42(18) . . . . ?
Cu1 O2 C4 O6 -177.73(17) . . . . ?
Cu1 O2 C4 C2 2.72(19) . . . . ?
Cu1 N1 C1 O3 172.21(18) . . . . ?
Cu1 N1 C1 C3 -8.77(17) . . . . ?
C5 N1 C1 O3 -0.7(3) . . . . ?
C5 N1 C1 C3 178.27(15) . . . . ?
Cu1 N1 C5 C6 179.32(12) . . . . ?
Cu1 N1 C5 C10 0.23(18) . . . . ?
C1 N1 C5 C6 -7.7(3) . . . . ?
C1 N1 C5 C10 173.25(16) . . . . ?
Cu1 N2 C2 O4 171.44(16) . . . . ?
Cu1 N2 C2 C4 -7.71(18) . . . . ?
C10 N2 C2 O4 6.2(3) . . . . ?
C10 N2 C2 C4 -172.91(16) . . . . ?
Cu1 N2 C10 C5 -1.30(18) . . . . ?
Cu1 N2 C10 C9 178.83(14) . . . . ?
C2 N2 C10 C5 164.08(17) . . . . ?
C2 N2 C10 C9 -15.8(3) . . . . ?
O3 C1 C3 O1 -177.58(18) . . . . ?
O3 C1 C3 O5 3.2(3) . . . . ?
N1 C1 C3 O1 3.3(2) . . . . ?
N1 C1 C3 O5 -175.91(15) . . . . ?
O4 C2 C4 O2 -176.04(17) . . . . ?
O4 C2 C4 O6 4.4(3) . . . . ?
N2 C2 C4 O2 3.2(2) . . . . ?
N2 C2 C4 O6 -176.38(18) . . . . ?
N1 C5 C6 C7 -179.04(16) . . . . ?
C10 C5 C6 C7 0.0(5) . . . . ?
N1 C5 C10 N2 0.7(2) . . . . ?
N1 C5 C10 C9 -179.43(15) . . . . ?
C6 C5 C10 N2 -178.47(14) . . . . ?
C6 C5 C10 C9 1.4(2) . . . . ?
C5 C6 C7 C8 -1.1(2) . . . . ?
C6 C7 C8 C9 0.8(3) . . . . ?
C7 C8 C9 C10 0.7(2) . . . . ?
C8 C9 C10 N2 178.12(15) . . . . ?
C8 C9 C10 C5 -1.7(2) . . . . ?
C106 N101 C102 C103 0.4(3) . . . . ?
C116 N101 C102 C103 174.1(2) . . . . ?
C102 N101 C106 C105 1.4(3) . . . . ?
C102 N101 C106 C107 178.66(17) . . . . ?
C116 N101 C106 C105 -172.34(16) . . . . ?
C116 N101 C106 C107 4.9(2) . . . . ?
C102 N101 C116 C115 148.64(18) . . . . ?
C106 N101 C116 C115 -37.5(2) . . . . ?
C111 N112 C107 C106 -176.98(17) . . . . ?
C111 N112 C107 C108 4.2(3) . . . . ?
C115 N112 C107 C106 10.5(2) . . . . ?
C115 N112 C107 C108 -168.30(16) . . . . ?
C107 N112 C111 C110 -0.5(3) . . . . ?
C115 N112 C111 C110 171.76(19) . . . . ?
C107 N112 C115 C116 -43.0(2) . . . . ?
C111 N112 C115 C116 144.49(18) . . . . ?
N101 C102 C103 C104 -1.2(3) . . . . ?
C102 C103 C104 C105 0.2(4) . . . . ?
C103 C104 C105 C106 1.6(3) . . . . ?
C103 C104 C105 C114 -175.3(2) . . . . ?
C104 C105 C106 N101 -2.3(2) . . . . ?
C104 C105 C106 C107 -179.61(17) . . . . ?
C114 C105 C106 N101 174.62(16) . . . . ?
C114 C105 C106 C107 -2.7(2) . . . . ?
C104 C105 C114 C113 174.9(2) . . . . ?
C106 C105 C114 C113 -1.9(3) . . . . ?
N101 C106 C107 N112 10.0(2) . . . . ?
N101 C106 C107 C108 -171.19(15) . . . . ?
C105 C106 C107 N112 -172.73(15) . . . . ?
C105 C106 C107 C108 6.1(2) . . . . ?
N112 C107 C108 C109 -4.0(2) . . . . ?
N112 C107 C108 C113 173.84(17) . . . . ?
C106 C107 C108 C109 177.23(16) . . . . ?
C106 C107 C108 C113 -5.0(2) . . . . ?
C107 C108 C109 C110 0.1(3) . . . . ?
C113 C108 C109 C110 -177.6(2) . . . . ?
C107 C108 C113 C114 0.4(3) . . . . ?
C109 C108 C113 C114 178.1(2) . . . . ?
C108 C109 C110 C111 3.6(3) . . . . ?
C109 C110 C111 N112 -3.5(3) . . . . ?
C108 C113 C114 C105 3.1(3) . . . . ?
N112 C115 C116 N101 54.8(2) . . . . ?
